data_4026330
loop_
_publ_author_name
'Lev Kuno'
'Silvio E. Biali'

_publ_section_title
;
 Calix[4]arenes with Two Different Chemical Modifications at the Bridges
;
_journal_name_full 'Journal of Organic Chemistry'
_journal_page_first 3664
_journal_page_last 3675
_journal_paper_doi 10.1021/jo200580m
_journal_volume 76
_journal_year 2011
_chemical_formula_moiety 'C66 H80 O6, 0.30(C H4 O), C H Cl3'
_chemical_formula_sum 'C67.3 H82.2 Cl3 O6.3'
_chemical_formula_weight 1098.28
_chemical_name_systematic
;
 ?
;
_space_group_IT_number 2
_symmetry_cell_setting triclinic
_symmetry_space_group_name_Hall '-P 1'
_symmetry_space_group_name_H-M 'P -1'
_atom_sites_solution_hydrogens geom
_atom_sites_solution_primary direct
_atom_sites_solution_secondary difmap
_audit_creation_method SHELXL-97
_cell_angle_alpha 88.8270(10)
_cell_angle_beta 73.1880(10)
_cell_angle_gamma 81.0170(10)
_cell_formula_units_Z 2
_cell_length_a 12.9147(10)
_cell_length_b 14.1631(11)
_cell_length_c 17.6459(14)
_cell_measurement_temperature 173(1)
_cell_volume 3050.8(4)
_computing_cell_refinement 'Bruker SMART'
_computing_data_collection 'Bruker SMART'
_computing_data_reduction 'Bruker SAINT'
_computing_molecular_graphics 'Bruker SHELXTL'
_computing_publication_material 'Bruker SHELXTL'
_computing_structure_refinement 'SHELXL-97 (Sheldrick, 1997)'
_computing_structure_solution 'SHELXS-97 (Sheldrick, 1990)'
_diffrn_ambient_temperature 173(1)
_diffrn_measured_fraction_theta_full 0.989
_diffrn_measured_fraction_theta_max 0.989
_diffrn_measurement_device_type 'CCD area detector'
_diffrn_measurement_method 'phi and omega scans'
_diffrn_radiation_monochromator graphite
_diffrn_radiation_source 'fine-focus sealed tube'
_diffrn_radiation_type MoK\a
_diffrn_radiation_wavelength 0.71073
_diffrn_reflns_av_R_equivalents 0.0210
_diffrn_reflns_av_sigmaI/netI 0.0285
_diffrn_reflns_limit_h_max 16
_diffrn_reflns_limit_h_min -16
_diffrn_reflns_limit_k_max 18
_diffrn_reflns_limit_k_min -18
_diffrn_reflns_limit_l_max 22
_diffrn_reflns_limit_l_min -22
_diffrn_reflns_number 33630
_diffrn_reflns_theta_full 27.00
_diffrn_reflns_theta_max 27.00
_diffrn_reflns_theta_min 1.46
_exptl_absorpt_coefficient_mu 0.201
_exptl_absorpt_correction_type none
_exptl_crystal_colour colorless
_exptl_crystal_density_diffrn 1.201
_exptl_crystal_description shapeless
_exptl_crystal_F_000 1180
_exptl_crystal_size_max 0.45
_exptl_crystal_size_mid 0.37
_exptl_crystal_size_min 0.33
_refine_diff_density_max 1.092
_refine_diff_density_min -0.814
_refine_diff_density_rms 0.073
_refine_ls_extinction_method none
_refine_ls_goodness_of_fit_ref 1.042
_refine_ls_hydrogen_treatment constr
_refine_ls_matrix_type full
_refine_ls_number_parameters 757
_refine_ls_number_reflns 13183
_refine_ls_number_restraints 4
_refine_ls_restrained_S_all 1.058
_refine_ls_R_factor_all 0.0807
_refine_ls_R_factor_gt 0.0707
_refine_ls_shift/su_max 0.006
_refine_ls_shift/su_mean 0.000
_refine_ls_structure_factor_coef Fsqd
_refine_ls_weighting_details 'calc w=1/[\s^2^(Fo^2^)+(0.1168P)^2^+2.3100P] where P=(Fo^2^+2Fc^2^)/3'
_refine_ls_weighting_scheme calc
_refine_ls_wR_factor_gt 0.1982
_refine_ls_wR_factor_ref 0.2060
_reflns_number_gt 11060
_reflns_number_total 13183
_reflns_threshold_expression >2sigma(I)
_cod_data_source_file jo200580m_si_006.cif
_cod_data_source_block lev141m
_cod_database_code 4026330

loop_
_symmetry_equiv_pos_as_xyz
'x, y, z'
'-x, -y, -z'

loop_
_atom_site_label
_atom_site_type_symbol
_atom_site_fract_x
_atom_site_fract_y
_atom_site_fract_z
_atom_site_U_iso_or_equiv
_atom_site_adp_type
_atom_site_occupancy
_atom_site_symmetry_multiplicity
_atom_site_calc_flag
_atom_site_refinement_flags
C1 C 0.41989(16) 0.90917(13) 0.26091(11) 0.0221(4) Uani 1 1 d .
C2 C 0.47598(16) 0.95290(13) 0.30420(12) 0.0228(4) Uani 1 1 d .
C3 C 0.41860(17) 0.99846(14) 0.37684(12) 0.0253(4) Uani 1 1 d .
H3 H 0.4565 1.0308 0.4044 0.030 Uiso 1 1 calc R
C4 C 0.30704(17) 0.99761(15) 0.40983(12) 0.0268(4) Uani 1 1 d .
C5 C 0.25389(16) 0.95421(15) 0.36494(12) 0.0255(4) Uani 1 1 d .
H5 H 0.1774 0.9539 0.3861 0.031 Uiso 1 1 calc R
C6 C 0.30710(16) 0.91108(13) 0.29032(11) 0.0217(4) Uani 1 1 d .
C7 C 0.23319(15) 0.86837(14) 0.25044(11) 0.0216(4) Uani 1 1 d .
H7 H 0.1933 0.8270 0.2918 0.026 Uiso 1 1 calc R
C8 C 0.33230(15) 0.70611(14) 0.19333(11) 0.0210(4) Uani 1 1 d .
C9 C 0.29028(15) 0.79973(14) 0.17979(11) 0.0210(4) Uani 1 1 d .
C10 C 0.29985(15) 0.82653(13) 0.10199(11) 0.0214(4) Uani 1 1 d .
H10 H 0.2698 0.8897 0.0926 0.026 Uiso 1 1 calc R
C11 C 0.35216(15) 0.76380(14) 0.03701(11) 0.0213(4) Uani 1 1 d .
C12 C 0.39244(15) 0.67070(14) 0.05290(11) 0.0219(4) Uani 1 1 d .
H12 H 0.4263 0.6261 0.0101 0.026 Uiso 1 1 calc R
C13 C 0.38423(15) 0.64150(13) 0.13003(11) 0.0216(4) Uani 1 1 d .
C14 C 0.43132(16) 0.53978(14) 0.14090(12) 0.0236(4) Uani 1 1 d .
C15 C 0.57678(17) 0.56728(14) 0.20619(12) 0.0256(4) Uani 1 1 d .
C16 C 0.49523(16) 0.51632(13) 0.19934(12) 0.0231(4) Uani 1 1 d .
C17 C 0.47037(16) 0.43913(14) 0.24835(12) 0.0244(4) Uani 1 1 d .
H17 H 0.4183 0.4024 0.2409 0.029 Uiso 1 1 calc R
C18 C 0.52002(16) 0.41515(14) 0.30746(12) 0.0250(4) Uani 1 1 d .
C19 C 0.59921(16) 0.46878(14) 0.31402(12) 0.0249(4) Uani 1 1 d .
H19 H 0.6334 0.4537 0.3547 0.030 Uiso 1 1 calc R
C20 C 0.63067(16) 0.54319(14) 0.26416(12) 0.0234(4) Uani 1 1 d .
C21 C 0.71749(16) 0.59534(14) 0.28169(12) 0.0235(4) Uani 1 1 d .
H21 H 0.6884 0.6114 0.3397 0.028 Uiso 1 1 calc R
C22 C 0.66076(15) 0.77505(14) 0.27888(11) 0.0217(4) Uani 1 1 d .
C23 C 0.73092(16) 0.69212(14) 0.24303(12) 0.0222(4) Uani 1 1 d .
C24 C 0.81518(16) 0.70134(14) 0.17480(12) 0.0238(4) Uani 1 1 d .
H24 H 0.8637 0.6454 0.1511 0.029 Uiso 1 1 calc R
C25 C 0.83204(16) 0.78909(14) 0.13930(12) 0.0239(4) Uani 1 1 d .
C26 C 0.76009(16) 0.86950(14) 0.17544(12) 0.0239(4) Uani 1 1 d .
H26 H 0.7697 0.9303 0.1532 0.029 Uiso 1 1 calc R
C27 C 0.67393(15) 0.86320(13) 0.24364(11) 0.0215(4) Uani 1 1 d .
C28 C 0.59715(16) 0.95349(14) 0.27595(12) 0.0251(4) Uani 1 1 d .
C29 C 0.5274(2) 0.9110(2) 0.12462(13) 0.0405(6) Uani 1 1 d .
H29A H 0.4782 0.9248 0.0913 0.061 Uiso 1 1 calc R
H29B H 0.5963 0.8728 0.0940 0.061 Uiso 1 1 calc R
H29C H 0.5423 0.9712 0.1425 0.061 Uiso 1 1 calc R
C30 C 0.2441(2) 1.0393(2) 0.49253(14) 0.0428(6) Uani 1 1 d D
C31 C 0.3173(4) 1.0861(4) 0.5324(2) 0.0451(10) Uani 0.67 1 d P
H31A H 0.3536 1.1327 0.4967 0.068 Uiso 0.67 1 calc PR
H31B H 0.3726 1.0366 0.5434 0.068 Uiso 0.67 1 calc PR
H31C H 0.2716 1.1186 0.5820 0.068 Uiso 0.67 1 calc PR
C32 C 0.1607(4) 1.1309(3) 0.4778(3) 0.0531(11) Uani 0.67 1 d PD
H32A H 0.1168 1.1611 0.5289 0.080 Uiso 0.67 1 calc PR
H32B H 0.1121 1.1100 0.4501 0.080 Uiso 0.67 1 calc PR
H32C H 0.2026 1.1770 0.4456 0.080 Uiso 0.67 1 calc PR
C33 C 0.1827(5) 0.9726(4) 0.5412(2) 0.0628(14) Uani 0.67 1 d PD
H33A H 0.2333 0.9185 0.5520 0.094 Uiso 0.67 1 calc PR
H33B H 0.1354 0.9494 0.5136 0.094 Uiso 0.67 1 calc PR
H33C H 0.1376 1.0044 0.5913 0.094 Uiso 0.67 1 calc PR
C31A C 0.2678(10) 1.1286(6) 0.5147(6) 0.064(3) Uani 0.33 1 d PD
H31D H 0.2390 1.1802 0.4850 0.096 Uiso 0.33 1 calc PR
H31E H 0.3472 1.1255 0.5028 0.096 Uiso 0.33 1 calc PR
H31F H 0.2334 1.1412 0.5716 0.096 Uiso 0.33 1 calc PR
C32A C 0.1220(6) 1.0235(6) 0.5202(4) 0.0349(15) Uani 0.33 1 d P
H32D H 0.0890 1.0457 0.5754 0.052 Uiso 0.33 1 calc PR
H32E H 0.1185 0.9552 0.5159 0.052 Uiso 0.33 1 calc PR
H32F H 0.0819 1.0595 0.4867 0.052 Uiso 0.33 1 calc PR
C33A C 0.2903(7) 0.9600(6) 0.5500(4) 0.048(2) Uani 0.33 1 d PD
H33D H 0.3669 0.9645 0.5450 0.072 Uiso 0.33 1 calc PR
H33E H 0.2850 0.8956 0.5339 0.072 Uiso 0.33 1 calc PR
H33F H 0.2462 0.9731 0.6052 0.072 Uiso 0.33 1 calc PR
C34 C 0.14151(15) 0.94312(14) 0.23554(11) 0.0225(4) Uani 1 1 d .
C35 C 0.15673(16) 1.03470(15) 0.20667(13) 0.0273(4) Uani 1 1 d .
C36 C 0.06747(18) 1.09796(16) 0.19748(14) 0.0314(5) Uani 1 1 d .
H36 H 0.0787 1.1597 0.1779 0.038 Uiso 1 1 calc R
C37 C -0.03701(18) 1.07458(17) 0.21570(13) 0.0313(5) Uani 1 1 d .
C38 C -0.05087(17) 0.98401(17) 0.24332(12) 0.0302(5) Uani 1 1 d .
H38 H -0.1217 0.9662 0.2559 0.036 Uiso 1 1 calc R
C39 C 0.03593(16) 0.91821(15) 0.25330(12) 0.0261(4) Uani 1 1 d .
C40 C 0.26632(19) 1.07006(17) 0.18343(17) 0.0396(6) Uani 1 1 d .
H40A H 0.2619 1.1274 0.1518 0.059 Uiso 1 1 calc R
H40B H 0.3230 1.0201 0.1522 0.059 Uiso 1 1 calc R
H40C H 0.2850 1.0855 0.2313 0.059 Uiso 1 1 calc R
C41 C -0.1321(2) 1.1447(2) 0.20440(17) 0.0443(6) Uani 1 1 d .
H41A H -0.1288 1.1458 0.1482 0.066 Uiso 1 1 calc R
H41B H -0.1280 1.2087 0.2223 0.066 Uiso 1 1 calc R
H41C H -0.2011 1.1250 0.2354 0.066 Uiso 1 1 calc R
C42 C 0.01220(19) 0.82074(18) 0.28339(15) 0.0367(5) Uani 1 1 d .
H42A H -0.0629 0.8145 0.2849 0.055 Uiso 1 1 calc R
H42B H 0.0204 0.8136 0.3368 0.055 Uiso 1 1 calc R
H42C H 0.0637 0.7710 0.2479 0.055 Uiso 1 1 calc R
C43 C 0.2431(2) 0.61766(18) 0.30103(15) 0.0393(5) Uani 1 1 d .
H43A H 0.1696 0.6555 0.3143 0.059 Uiso 1 1 calc R
H43B H 0.2553 0.5872 0.3487 0.059 Uiso 1 1 calc R
H43C H 0.2495 0.5684 0.2610 0.059 Uiso 1 1 calc R
C44 C 0.37010(17) 0.79502(15) -0.04890(12) 0.0252(4) Uani 1 1 d .
C45 C 0.3059(2) 0.89377(16) -0.05446(13) 0.0341(5) Uani 1 1 d .
H45A H 0.2278 0.8934 -0.0290 0.051 Uiso 1 1 calc R
H45B H 0.3174 0.9098 -0.1103 0.051 Uiso 1 1 calc R
H45C H 0.3315 0.9414 -0.0277 0.051 Uiso 1 1 calc R
C46 C 0.33361(19) 0.72362(16) -0.09615(13) 0.0318(5) Uani 1 1 d .
H46A H 0.2556 0.7209 -0.0722 0.048 Uiso 1 1 calc R
H46B H 0.3762 0.6601 -0.0955 0.048 Uiso 1 1 calc R
H46C H 0.3457 0.7442 -0.1510 0.048 Uiso 1 1 calc R
C47 C 0.49334(19) 0.7969(2) -0.08630(14) 0.0385(5) Uani 1 1 d .
H47A H 0.5064 0.8167 -0.1414 0.058 Uiso 1 1 calc R
H47B H 0.5345 0.7330 -0.0848 0.058 Uiso 1 1 calc R
H47C H 0.5176 0.8424 -0.0565 0.058 Uiso 1 1 calc R
C48 C 0.6478(2) 0.6223(3) 0.07577(18) 0.0559(8) Uani 1 1 d .
H48A H 0.7276 0.6170 0.0629 0.084 Uiso 1 1 calc R
H48B H 0.6199 0.6739 0.0455 0.084 Uiso 1 1 calc R
H48C H 0.6288 0.5618 0.0621 0.084 Uiso 1 1 calc R
C49 C 0.4898(2) 0.33428(16) 0.36505(14) 0.0339(5) Uani 1 1 d .
C50 C 0.4026(3) 0.2843(3) 0.3470(3) 0.0803(14) Uani 1 1 d .
H50A H 0.3343 0.3295 0.3559 0.120 Uiso 1 1 calc R
H50B H 0.3898 0.2299 0.3818 0.120 Uiso 1 1 calc R
H50C H 0.4278 0.2615 0.2916 0.120 Uiso 1 1 calc R
C51 C 0.5905(3) 0.25812(19) 0.3566(2) 0.0541(7) Uani 1 1 d .
H51A H 0.6147 0.2297 0.3030 0.081 Uiso 1 1 calc R
H51B H 0.5720 0.2083 0.3953 0.081 Uiso 1 1 calc R
H51C H 0.6496 0.2876 0.3662 0.081 Uiso 1 1 calc R
C52 C 0.4507(3) 0.3759(2) 0.45011(18) 0.0614(8) Uani 1 1 d .
H52A H 0.5081 0.4070 0.4604 0.092 Uiso 1 1 calc R
H52B H 0.4347 0.3243 0.4875 0.092 Uiso 1 1 calc R
H52C H 0.3842 0.4229 0.4567 0.092 Uiso 1 1 calc R
C53 C 0.83010(17) 0.53465(14) 0.27261(13) 0.0261(4) Uani 1 1 d .
C54 C 0.87997(18) 0.46199(16) 0.21484(15) 0.0324(5) Uani 1 1 d .
C55 C 0.9843(2) 0.41353(18) 0.21113(18) 0.0440(6) Uani 1 1 d .
H55 H 1.0168 0.3638 0.1723 0.053 Uiso 1 1 calc R
C56 C 1.0422(2) 0.43504(19) 0.2617(2) 0.0480(7) Uani 1 1 d .
C57 C 0.9936(2) 0.50826(19) 0.31656(18) 0.0424(6) Uani 1 1 d .
H57 H 1.0329 0.5257 0.3507 0.051 Uiso 1 1 calc R
C58 C 0.88878(18) 0.55785(16) 0.32397(14) 0.0319(5) Uani 1 1 d .
C59 C 0.8292(2) 0.4339(2) 0.15341(17) 0.0455(6) Uani 1 1 d .
H59A H 0.8847 0.3932 0.1123 0.068 Uiso 1 1 calc R
H59B H 0.8010 0.4916 0.1294 0.068 Uiso 1 1 calc R
H59C H 0.7690 0.3989 0.1785 0.068 Uiso 1 1 calc R
C60 C 1.1557(3) 0.3801(3) 0.2555(3) 0.0795(13) Uani 1 1 d .
H60A H 1.1833 0.4039 0.2965 0.119 Uiso 1 1 calc R
H60B H 1.2055 0.3892 0.2031 0.119 Uiso 1 1 calc R
H60C H 1.1514 0.3119 0.2628 0.119 Uiso 1 1 calc R
C61 C 0.8417(2) 0.63554(19) 0.38740(16) 0.0405(5) Uani 1 1 d .
H61A H 0.7815 0.6148 0.4289 0.061 Uiso 1 1 calc R
H61B H 0.8142 0.6940 0.3641 0.061 Uiso 1 1 calc R
H61C H 0.8989 0.6482 0.4104 0.061 Uiso 1 1 calc R
C62 C 0.48903(17) 0.73391(16) 0.36055(13) 0.0307(5) Uani 1 1 d .
H62A H 0.4795 0.7262 0.3080 0.046 Uiso 1 1 calc R
H62B H 0.4255 0.7764 0.3938 0.046 Uiso 1 1 calc R
H62C H 0.4955 0.6714 0.3850 0.046 Uiso 1 1 calc R
C63 C 0.92567(18) 0.79371(16) 0.06303(13) 0.0310(5) Uani 1 1 d .
C64 C 1.0347(2) 0.7525(3) 0.0769(2) 0.0684(10) Uani 1 1 d .
H64A H 1.0305 0.6887 0.0990 0.103 Uiso 1 1 calc R
H64B H 1.0509 0.7944 0.1142 0.103 Uiso 1 1 calc R
H64C H 1.0930 0.7480 0.0266 0.103 Uiso 1 1 calc R
C65 C 0.9081(3) 0.7369(2) -0.00301(17) 0.0550(8) Uani 1 1 d .
H65A H 0.9671 0.7413 -0.0519 0.082 Uiso 1 1 calc R
H65B H 0.8375 0.7629 -0.0115 0.082 Uiso 1 1 calc R
H65C H 0.9084 0.6697 0.0117 0.082 Uiso 1 1 calc R
C66 C 0.9336(3) 0.8962(2) 0.03613(19) 0.0658(10) Uani 1 1 d .
H66A H 0.9946 0.8958 -0.0123 0.099 Uiso 1 1 calc R
H66B H 0.9462 0.9336 0.0778 0.099 Uiso 1 1 calc R
H66C H 0.8652 0.9248 0.0256 0.099 Uiso 1 1 calc R
C67 C 0.8824(3) 0.3342(3) 0.4318(2) 0.0659(9) Uani 1 1 d .
H67 H 0.8755 0.3869 0.3941 0.079 Uiso 1 1 calc R
C68 C 0.1643(10) 0.5186(10) 0.0766(8) 0.072(3) Uani 0.30 1 d P
H68A H 0.1540 0.5571 0.1244 0.108 Uiso 0.30 1 calc PR
H68B H 0.0926 0.5103 0.0714 0.108 Uiso 0.30 1 calc PR
H68C H 0.2038 0.5511 0.0301 0.108 Uiso 0.30 1 calc PR
Cl1 Cl 0.93692(13) 0.22732(8) 0.37555(7) 0.0956(4) Uani 1 1 d .
Cl2 Cl 0.96789(10) 0.36276(11) 0.48521(7) 0.1015(4) Uani 1 1 d .
Cl3 Cl 0.75149(11) 0.32808(15) 0.49434(8) 0.1281(6) Uani 1 1 d .
O1 O 0.47709(12) 0.85922(11) 0.19153(9) 0.0312(3) Uani 1 1 d .
O2 O 0.32315(12) 0.67887(10) 0.27037(8) 0.0280(3) Uani 1 1 d .
O3 O 0.41619(14) 0.47555(10) 0.10241(9) 0.0328(4) Uani 1 1 d .
O4 O 0.59999(16) 0.64299(12) 0.15813(11) 0.0427(4) Uani 1 1 d .
O5 O 0.58686(11) 0.77483(10) 0.35292(8) 0.0265(3) Uani 1 1 d .
O6 O 0.63308(13) 1.02736(11) 0.27775(11) 0.0400(4) Uani 1 1 d .
O7 O 0.2244(7) 0.4293(7) 0.0819(6) 0.077(2) Uani 0.30 1 d P
H7O H 0.2906 0.4347 0.0737 0.115 Uiso 0.30 1 calc PR

loop_
_atom_site_aniso_label
_atom_site_aniso_U_11
_atom_site_aniso_U_22
_atom_site_aniso_U_33
_atom_site_aniso_U_23
_atom_site_aniso_U_13
_atom_site_aniso_U_12
C1 0.0233(9) 0.0199(9) 0.0217(9) -0.0021(7) -0.0051(7) -0.0012(7)
C2 0.0222(9) 0.0188(9) 0.0267(10) -0.0017(7) -0.0067(8) -0.0011(7)
C3 0.0269(10) 0.0223(9) 0.0277(10) -0.0053(7) -0.0117(8) 0.0007(7)
C4 0.0272(10) 0.0276(10) 0.0231(9) -0.0057(8) -0.0072(8) 0.0038(8)
C5 0.0216(9) 0.0284(10) 0.0238(9) -0.0028(8) -0.0046(8) 0.0011(8)
C6 0.0221(9) 0.0204(9) 0.0223(9) -0.0020(7) -0.0071(7) -0.0007(7)
C7 0.0194(9) 0.0236(9) 0.0210(9) -0.0016(7) -0.0047(7) -0.0027(7)
C8 0.0213(9) 0.0231(9) 0.0204(9) 0.0017(7) -0.0082(7) -0.0051(7)
C9 0.0177(8) 0.0227(9) 0.0231(9) -0.0019(7) -0.0062(7) -0.0035(7)
C10 0.0204(9) 0.0201(9) 0.0239(9) 0.0009(7) -0.0075(7) -0.0020(7)
C11 0.0201(9) 0.0235(9) 0.0208(9) 0.0008(7) -0.0067(7) -0.0034(7)
C12 0.0223(9) 0.0217(9) 0.0223(9) -0.0028(7) -0.0077(7) -0.0024(7)
C13 0.0218(9) 0.0208(9) 0.0245(9) 0.0004(7) -0.0098(7) -0.0044(7)
C14 0.0244(9) 0.0214(9) 0.0254(9) 0.0003(7) -0.0078(8) -0.0038(7)
C15 0.0286(10) 0.0198(9) 0.0308(10) 0.0049(8) -0.0115(8) -0.0059(8)
C16 0.0248(9) 0.0182(9) 0.0273(10) 0.0010(7) -0.0098(8) -0.0017(7)
C17 0.0241(9) 0.0197(9) 0.0306(10) 0.0014(7) -0.0089(8) -0.0047(7)
C18 0.0235(9) 0.0216(9) 0.0292(10) 0.0051(8) -0.0062(8) -0.0045(7)
C19 0.0255(10) 0.0237(9) 0.0277(10) 0.0041(8) -0.0118(8) -0.0026(7)
C20 0.0217(9) 0.0198(9) 0.0298(10) 0.0016(7) -0.0088(8) -0.0041(7)
C21 0.0240(9) 0.0202(9) 0.0285(10) 0.0036(7) -0.0107(8) -0.0047(7)
C22 0.0194(9) 0.0243(9) 0.0226(9) -0.0010(7) -0.0063(7) -0.0062(7)
C23 0.0221(9) 0.0208(9) 0.0260(9) 0.0012(7) -0.0097(8) -0.0050(7)
C24 0.0207(9) 0.0215(9) 0.0288(10) -0.0034(7) -0.0071(8) -0.0013(7)
C25 0.0215(9) 0.0263(10) 0.0240(9) 0.0002(7) -0.0056(8) -0.0058(7)
C26 0.0228(9) 0.0208(9) 0.0292(10) 0.0021(7) -0.0079(8) -0.0063(7)
C27 0.0195(9) 0.0210(9) 0.0253(9) -0.0024(7) -0.0079(7) -0.0036(7)
C28 0.0255(10) 0.0231(10) 0.0274(10) -0.0029(7) -0.0079(8) -0.0049(8)
C29 0.0311(12) 0.0646(17) 0.0239(11) -0.0020(10) -0.0041(9) -0.0085(11)
C30 0.0331(12) 0.0627(17) 0.0295(12) -0.0228(11) -0.0036(10) -0.0057(11)
C31 0.047(2) 0.054(3) 0.0314(19) -0.0169(19) -0.0103(17) -0.001(2)
C32 0.045(2) 0.055(3) 0.051(2) -0.027(2) -0.0119(19) 0.0164(19)
C33 0.084(4) 0.067(3) 0.029(2) -0.009(2) 0.009(2) -0.036(3)
C31A 0.077(7) 0.034(5) 0.056(6) -0.027(4) 0.025(5) -0.017(5)
C32A 0.029(3) 0.051(4) 0.020(3) -0.009(3) -0.004(3) 0.004(3)
C33A 0.043(4) 0.077(6) 0.023(3) 0.000(3) -0.008(3) -0.005(4)
C34 0.0197(9) 0.0260(10) 0.0199(9) -0.0052(7) -0.0037(7) -0.0012(7)
C35 0.0224(9) 0.0279(10) 0.0303(10) -0.0017(8) -0.0067(8) -0.0021(8)
C36 0.0289(11) 0.0281(11) 0.0361(11) -0.0002(9) -0.0099(9) -0.0003(8)
C37 0.0258(10) 0.0379(12) 0.0288(10) -0.0060(9) -0.0094(8) 0.0028(9)
C38 0.0194(9) 0.0441(12) 0.0269(10) -0.0056(9) -0.0061(8) -0.0044(8)
C39 0.0228(9) 0.0330(11) 0.0221(9) -0.0037(8) -0.0052(8) -0.0048(8)
C40 0.0273(11) 0.0318(12) 0.0610(16) 0.0137(11) -0.0142(11) -0.0071(9)
C41 0.0295(12) 0.0507(15) 0.0509(15) 0.0002(12) -0.0155(11) 0.0063(10)
C42 0.0284(11) 0.0416(13) 0.0425(13) 0.0058(10) -0.0102(10) -0.0133(9)
C43 0.0408(13) 0.0393(13) 0.0329(12) 0.0082(10) -0.0029(10) -0.0078(10)
C44 0.0274(10) 0.0271(10) 0.0209(9) 0.0019(7) -0.0073(8) -0.0028(8)
C45 0.0452(13) 0.0291(11) 0.0274(10) 0.0061(8) -0.0123(10) -0.0012(9)
C46 0.0391(12) 0.0345(11) 0.0234(10) -0.0028(8) -0.0129(9) -0.0030(9)
C47 0.0314(12) 0.0519(15) 0.0303(11) 0.0065(10) -0.0042(9) -0.0108(10)
C48 0.0384(14) 0.082(2) 0.0543(17) 0.0396(16) -0.0188(13) -0.0247(14)
C49 0.0383(12) 0.0320(11) 0.0376(12) 0.0152(9) -0.0163(10) -0.0154(9)
C50 0.091(3) 0.088(3) 0.103(3) 0.069(2) -0.067(2) -0.071(2)
C51 0.0691(19) 0.0303(13) 0.0646(18) 0.0170(12) -0.0244(16) -0.0054(12)
C52 0.072(2) 0.0601(19) 0.0400(15) 0.0151(13) 0.0034(14) -0.0116(16)
C53 0.0246(10) 0.0219(9) 0.0349(11) 0.0058(8) -0.0127(8) -0.0059(7)
C54 0.0299(11) 0.0252(10) 0.0446(13) 0.0000(9) -0.0149(10) -0.0035(8)
C55 0.0340(12) 0.0293(12) 0.0685(18) -0.0091(11) -0.0175(12) 0.0026(9)
C56 0.0296(12) 0.0367(13) 0.083(2) 0.0012(13) -0.0264(13) -0.0027(10)
C57 0.0352(12) 0.0405(13) 0.0629(17) 0.0052(12) -0.0298(12) -0.0103(10)
C58 0.0313(11) 0.0283(11) 0.0424(12) 0.0066(9) -0.0182(10) -0.0096(9)
C59 0.0392(13) 0.0453(14) 0.0523(15) -0.0196(12) -0.0193(12) 0.0071(11)
C60 0.0417(17) 0.059(2) 0.147(4) -0.017(2) -0.050(2) 0.0109(14)
C61 0.0413(13) 0.0446(14) 0.0433(13) -0.0026(11) -0.0221(11) -0.0107(11)
C62 0.0238(10) 0.0317(11) 0.0337(11) 0.0032(9) -0.0020(8) -0.0084(8)
C63 0.0289(11) 0.0305(11) 0.0285(10) -0.0008(8) 0.0011(9) -0.0067(8)
C64 0.0270(13) 0.113(3) 0.0539(18) 0.0190(18) 0.0014(12) -0.0060(15)
C65 0.0583(18) 0.0651(19) 0.0363(14) -0.0099(13) 0.0033(12) -0.0253(15)
C66 0.078(2) 0.0407(15) 0.0522(17) -0.0021(13) 0.0295(16) -0.0208(15)
C67 0.076(2) 0.078(2) 0.0560(19) 0.0008(16) -0.0267(17) -0.0322(19)
C68 0.060(7) 0.080(8) 0.079(8) 0.014(7) -0.020(6) -0.020(6)
Cl1 0.1414(11) 0.0689(6) 0.0806(7) 0.0006(5) -0.0350(7) -0.0230(6)
Cl2 0.0945(8) 0.1619(12) 0.0724(6) -0.0011(7) -0.0438(6) -0.0548(8)
Cl3 0.0874(8) 0.2225(18) 0.0823(8) -0.0341(9) -0.0095(6) -0.0712(10)
O1 0.0251(7) 0.0384(9) 0.0262(7) -0.0129(6) 0.0013(6) -0.0082(6)
O2 0.0359(8) 0.0278(7) 0.0217(7) 0.0027(6) -0.0107(6) -0.0047(6)
O3 0.0444(9) 0.0223(7) 0.0366(8) -0.0033(6) -0.0205(7) -0.0032(6)
O4 0.0601(11) 0.0359(9) 0.0506(10) 0.0250(8) -0.0358(9) -0.0281(8)
O5 0.0237(7) 0.0305(7) 0.0240(7) -0.0002(6) -0.0033(6) -0.0070(6)
O6 0.0304(8) 0.0247(8) 0.0611(11) -0.0114(7) -0.0045(8) -0.0080(6)
O7 0.059(5) 0.102(7) 0.073(5) -0.008(5) -0.018(4) -0.023(5)

loop_
_atom_type_symbol
_atom_type_description
_atom_type_scat_dispersion_real
_atom_type_scat_dispersion_imag
_atom_type_scat_source
C C 0.0033 0.0016 'International Tables Vol C Tables 4.2.6.8 and 6.1.1.4'
H H 0.0000 0.0000 'International Tables Vol C Tables 4.2.6.8 and 6.1.1.4'
O O 0.0106 0.0060 'International Tables Vol C Tables 4.2.6.8 and 6.1.1.4'
Cl Cl 0.1484 0.1585 'International Tables Vol C Tables 4.2.6.8 and 6.1.1.4'

loop_
_geom_angle_atom_site_label_1
_geom_angle_atom_site_label_2
_geom_angle_atom_site_label_3
_geom_angle
O1 C1 C6 119.62(17)
O1 C1 C2 120.02(17)
C6 C1 C2 120.25(17)
C3 C2 C1 119.86(18)
C3 C2 C28 117.20(17)
C1 C2 C28 122.94(17)
C4 C3 C2 121.42(18)
C4 C3 H3 119.3
C2 C3 H3 119.3
C3 C4 C5 117.07(18)
C3 C4 C30 122.56(19)
C5 C4 C30 120.35(19)
C4 C5 C6 123.52(19)
C4 C5 H5 118.2
C6 C5 H5 118.2
C1 C6 C5 117.76(18)
C1 C6 C7 127.02(17)
C5 C6 C7 115.20(17)
C9 C7 C6 116.84(15)
C9 C7 C34 113.12(15)
C6 C7 C34 113.18(15)
C9 C7 H7 103.9
C6 C7 H7 103.9
C34 C7 H7 103.9
O2 C8 C9 118.84(17)
O2 C8 C13 120.60(17)
C9 C8 C13 120.55(17)
C10 C9 C8 118.44(17)
C10 C9 C7 122.34(17)
C8 C9 C7 119.20(17)
C9 C10 C11 122.53(17)
C9 C10 H10 118.7
C11 C10 H10 118.7
C12 C11 C10 117.35(17)
C12 C11 C44 119.91(17)
C10 C11 C44 122.69(17)
C13 C12 C11 121.57(17)
C13 C12 H12 119.2
C11 C12 H12 119.2
C12 C13 C8 119.51(17)
C12 C13 C14 117.51(17)
C8 C13 C14 122.97(17)
O3 C14 C16 119.58(18)
O3 C14 C13 119.57(18)
C16 C14 C13 120.85(16)
O4 C15 C16 119.35(18)
O4 C15 C20 120.58(18)
C16 C15 C20 120.02(18)
C17 C16 C15 119.91(18)
C17 C16 C14 116.86(17)
C15 C16 C14 123.23(18)
C18 C17 C16 121.39(18)
C18 C17 H17 119.3
C16 C17 H17 119.3
C17 C18 C19 117.24(18)
C17 C18 C49 122.52(18)
C19 C18 C49 120.23(18)
C20 C19 C18 123.48(18)
C20 C19 H19 118.3
C18 C19 H19 118.3
C19 C20 C15 117.83(18)
C19 C20 C21 115.95(17)
C15 C20 C21 126.11(17)
C23 C21 C53 110.32(16)
C23 C21 C20 116.45(16)
C53 C21 C20 115.94(16)
C23 C21 H21 104.1
C53 C21 H21 104.1
C20 C21 H21 104.1
O5 C22 C27 117.77(17)
O5 C22 C23 122.12(17)
C27 C22 C23 119.66(17)
C24 C23 C22 118.36(18)
C24 C23 C21 121.62(17)
C22 C23 C21 119.93(17)
C23 C24 C25 123.17(18)
C23 C24 H24 118.4
C25 C24 H24 118.4
C26 C25 C24 117.04(18)
C26 C25 C63 122.60(18)
C24 C25 C63 120.35(18)
C25 C26 C27 121.57(18)
C25 C26 H26 119.2
C27 C26 H26 119.2
C26 C27 C22 120.12(17)
C26 C27 C28 117.58(17)
C22 C27 C28 122.30(17)
O6 C28 C2 120.07(18)
O6 C28 C27 119.89(18)
C2 C28 C27 120.02(17)
O1 C29 H29A 109.5
O1 C29 H29B 109.5
H29A C29 H29B 109.5
O1 C29 H29C 109.5
H29A C29 H29C 109.5
H29B C29 H29C 109.5
C31A C30 C33 129.1(5)
C31A C30 C4 117.6(4)
C33 C30 C4 112.3(3)
C33 C30 C31 114.3(3)
C4 C30 C31 112.5(2)
C31A C30 C32A 117.2(6)
C4 C30 C32A 113.9(3)
C33 C30 C32 109.5(4)
C4 C30 C32 105.0(2)
C31 C30 C32 102.2(3)
C31A C30 C33A 104.7(7)
C4 C30 C33A 101.9(3)
C32A C30 C33A 97.4(5)
C30 C31 H31A 109.5
C30 C31 H31B 109.5
H31A C31 H31B 109.5
C30 C31 H31C 109.5
H31A C31 H31C 109.5
H31B C31 H31C 109.5
C30 C32 H32A 109.5
C30 C32 H32B 109.5
H32A C32 H32B 109.5
C30 C32 H32C 109.5
H32A C32 H32C 109.5
H32B C32 H32C 109.5
C30 C33 H33A 109.5
C30 C33 H33B 109.5
H33A C33 H33B 109.5
C30 C33 H33C 109.5
H33A C33 H33C 109.5
H33B C33 H33C 109.5
C30 C31A H31D 109.5
C30 C31A H31E 109.5
H31D C31A H31E 109.5
C30 C31A H31F 109.5
H31D C31A H31F 109.5
H31E C31A H31F 109.5
C30 C32A H32D 109.5
C30 C32A H32E 109.5
H32D C32A H32E 109.5
C30 C32A H32F 109.5
H32D C32A H32F 109.5
H32E C32A H32F 109.5
C30 C33A H33D 109.5
C30 C33A H33E 109.5
H33D C33A H33E 109.5
C30 C33A H33F 109.5
H33D C33A H33F 109.5
H33E C33A H33F 109.5
C35 C34 C39 118.44(18)
C35 C34 C7 123.96(17)
C39 C34 C7 117.59(18)
C36 C35 C34 119.36(19)
C36 C35 C40 116.67(19)
C34 C35 C40 123.97(18)
C37 C36 C35 122.7(2)
C37 C36 H36 118.7
C35 C36 H36 118.7
C38 C37 C36 117.5(2)
C38 C37 C41 121.1(2)
C36 C37 C41 121.3(2)
C37 C38 C39 121.9(2)
C37 C38 H38 119.0
C39 C38 H38 119.0
C38 C39 C34 120.1(2)
C38 C39 C42 117.76(19)
C34 C39 C42 122.12(19)
C35 C40 H40A 109.5
C35 C40 H40B 109.5
H40A C40 H40B 109.5
C35 C40 H40C 109.5
H40A C40 H40C 109.5
H40B C40 H40C 109.5
C37 C41 H41A 109.5
C37 C41 H41B 109.5
H41A C41 H41B 109.5
C37 C41 H41C 109.5
H41A C41 H41C 109.5
H41B C41 H41C 109.5
C39 C42 H42A 109.5
C39 C42 H42B 109.5
H42A C42 H42B 109.5
C39 C42 H42C 109.5
H42A C42 H42C 109.5
H42B C42 H42C 109.5
O2 C43 H43A 109.5
O2 C43 H43B 109.5
H43A C43 H43B 109.5
O2 C43 H43C 109.5
H43A C43 H43C 109.5
H43B C43 H43C 109.5
C45 C44 C11 112.12(17)
C45 C44 C46 107.97(17)
C11 C44 C46 110.25(17)
C45 C44 C47 109.30(19)
C11 C44 C47 108.34(17)
C46 C44 C47 108.80(18)
C44 C45 H45A 109.5
C44 C45 H45B 109.5
H45A C45 H45B 109.5
C44 C45 H45C 109.5
H45A C45 H45C 109.5
H45B C45 H45C 109.5
C44 C46 H46A 109.5
C44 C46 H46B 109.5
H46A C46 H46B 109.5
C44 C46 H46C 109.5
H46A C46 H46C 109.5
H46B C46 H46C 109.5
C44 C47 H47A 109.5
C44 C47 H47B 109.5
H47A C47 H47B 109.5
C44 C47 H47C 109.5
H47A C47 H47C 109.5
H47B C47 H47C 109.5
O4 C48 H48A 109.5
O4 C48 H48B 109.5
H48A C48 H48B 109.5
O4 C48 H48C 109.5
H48A C48 H48C 109.5
H48B C48 H48C 109.5
C51 C49 C50 106.7(3)
C51 C49 C18 109.7(2)
C50 C49 C18 111.71(19)
C51 C49 C52 108.9(2)
C50 C49 C52 111.0(3)
C18 C49 C52 108.8(2)
C49 C50 H50A 109.5
C49 C50 H50B 109.5
H50A C50 H50B 109.5
C49 C50 H50C 109.5
H50A C50 H50C 109.5
H50B C50 H50C 109.5
C49 C51 H51A 109.5
C49 C51 H51B 109.5
H51A C51 H51B 109.5
C49 C51 H51C 109.5
H51A C51 H51C 109.5
H51B C51 H51C 109.5
C49 C52 H52A 109.5
C49 C52 H52B 109.5
H52A C52 H52B 109.5
C49 C52 H52C 109.5
H52A C52 H52C 109.5
H52B C52 H52C 109.5
C54 C53 C58 118.45(19)
C54 C53 C21 124.69(18)
C58 C53 C21 116.77(19)
C55 C54 C53 119.4(2)
C55 C54 C59 116.7(2)
C53 C54 C59 123.89(19)
C56 C55 C54 122.7(2)
C56 C55 H55 118.7
C54 C55 H55 118.7
C57 C56 C55 117.3(2)
C57 C56 C60 121.9(3)
C55 C56 C60 120.8(3)
C56 C57 C58 122.5(2)
C56 C57 H57 118.8
C58 C57 H57 118.8
C57 C58 C53 119.7(2)
C57 C58 C61 118.3(2)
C53 C58 C61 122.0(2)
C54 C59 H59A 109.5
C54 C59 H59B 109.5
H59A C59 H59B 109.5
C54 C59 H59C 109.5
H59A C59 H59C 109.5
H59B C59 H59C 109.5
C56 C60 H60A 109.5
C56 C60 H60B 109.5
H60A C60 H60B 109.5
C56 C60 H60C 109.5
H60A C60 H60C 109.5
H60B C60 H60C 109.5
C58 C61 H61A 109.5
C58 C61 H61B 109.5
H61A C61 H61B 109.5
C58 C61 H61C 109.5
H61A C61 H61C 109.5
H61B C61 H61C 109.5
O5 C62 H62A 109.5
O5 C62 H62B 109.5
H62A C62 H62B 109.5
O5 C62 H62C 109.5
H62A C62 H62C 109.5
H62B C62 H62C 109.5
C65 C63 C64 109.5(3)
C65 C63 C66 108.4(2)
C64 C63 C66 107.0(3)
C65 C63 C25 109.76(19)
C64 C63 C25 109.8(2)
C66 C63 C25 112.22(19)
C63 C64 H64A 109.5
C63 C64 H64B 109.5
H64A C64 H64B 109.5
C63 C64 H64C 109.5
H64A C64 H64C 109.5
H64B C64 H64C 109.5
C63 C65 H65A 109.5
C63 C65 H65B 109.5
H65A C65 H65B 109.5
C63 C65 H65C 109.5
H65A C65 H65C 109.5
H65B C65 H65C 109.5
C63 C66 H66A 109.5
C63 C66 H66B 109.5
H66A C66 H66B 109.5
C63 C66 H66C 109.5
H66A C66 H66C 109.5
H66B C66 H66C 109.5
Cl2 C67 Cl3 110.9(2)
Cl2 C67 Cl1 112.0(2)
Cl3 C67 Cl1 110.7(2)
Cl2 C67 H67 107.7
Cl3 C67 H67 107.7
Cl1 C67 H67 107.7
O7 C68 H68A 109.5
O7 C68 H68B 109.5
H68A C68 H68B 109.5
O7 C68 H68C 109.5
H68A C68 H68C 109.5
H68B C68 H68C 109.5
C1 O1 C29 118.54(17)
C8 O2 C43 114.38(17)
C14 O3 H7O 137.6
C15 O4 C48 117.2(2)
C22 O5 C62 118.27(16)
C68 O7 H7O 109.5

loop_
_geom_bond_atom_site_label_1
_geom_bond_atom_site_label_2
_geom_bond_distance
C1 O1 1.376(2)
C1 C6 1.394(3)
C1 C2 1.404(3)
C2 C3 1.394(3)
C2 C28 1.500(3)
C3 C4 1.391(3)
C3 H3 0.9500
C4 C5 1.394(3)
C4 C30 1.529(3)
C5 C6 1.399(3)
C5 H5 0.9500
C6 C7 1.536(3)
C7 C9 1.529(3)
C7 C34 1.539(3)
C7 H7 1.0000
C8 O2 1.382(2)
C8 C9 1.395(3)
C8 C13 1.397(3)
C9 C10 1.393(3)
C10 C11 1.402(3)
C10 H10 0.9500
C11 C12 1.394(3)
C11 C44 1.532(3)
C12 C13 1.393(3)
C12 H12 0.9500
C13 C14 1.505(3)
C14 O3 1.218(2)
C14 C16 1.499(3)
C15 O4 1.369(2)
C15 C16 1.400(3)
C15 C20 1.404(3)
C16 C17 1.399(3)
C17 C18 1.385(3)
C17 H17 0.9500
C18 C19 1.397(3)
C18 C49 1.536(3)
C19 C20 1.392(3)
C19 H19 0.9500
C20 C21 1.539(3)
C21 C23 1.530(3)
C21 C53 1.536(3)
C21 H21 1.0000
C22 O5 1.377(2)
C22 C27 1.396(3)
C22 C23 1.403(3)
C23 C24 1.390(3)
C24 C25 1.399(3)
C24 H24 0.9500
C25 C26 1.387(3)
C25 C63 1.536(3)
C26 C27 1.395(3)
C26 H26 0.9500
C27 C28 1.500(3)
C28 O6 1.213(3)
C29 O1 1.423(3)
C29 H29A 0.9800
C29 H29B 0.9800
C29 H29C 0.9800
C30 C31A 1.435(7)
C30 C33 1.437(5)
C30 C31 1.558(5)
C30 C32A 1.560(8)
C30 C32 1.619(5)
C30 C33A 1.655(7)
C31 H31A 0.9800
C31 H31B 0.9800
C31 H31C 0.9800
C32 H32A 0.9800
C32 H32B 0.9800
C32 H32C 0.9800
C33 H33A 0.9800
C33 H33B 0.9800
C33 H33C 0.9800
C31A H31D 0.9800
C31A H31E 0.9800
C31A H31F 0.9800
C32A H32D 0.9800
C32A H32E 0.9800
C32A H32F 0.9800
C33A H33D 0.9800
C33A H33E 0.9800
C33A H33F 0.9800
C34 C35 1.405(3)
C34 C39 1.407(3)
C35 C36 1.392(3)
C35 C40 1.516(3)
C36 C37 1.385(3)
C36 H36 0.9500
C37 C38 1.382(3)
C37 C41 1.512(3)
C38 C39 1.392(3)
C38 H38 0.9500
C39 C42 1.513(3)
C40 H40A 0.9800
C40 H40B 0.9800
C40 H40C 0.9800
C41 H41A 0.9800
C41 H41B 0.9800
C41 H41C 0.9800
C42 H42A 0.9800
C42 H42B 0.9800
C42 H42C 0.9800
C43 O2 1.432(3)
C43 H43A 0.9800
C43 H43B 0.9800
C43 H43C 0.9800
C44 C45 1.527(3)
C44 C46 1.533(3)
C44 C47 1.541(3)
C45 H45A 0.9800
C45 H45B 0.9800
C45 H45C 0.9800
C46 H46A 0.9800
C46 H46B 0.9800
C46 H46C 0.9800
C47 H47A 0.9800
C47 H47B 0.9800
C47 H47C 0.9800
C48 O4 1.422(4)
C48 H48A 0.9800
C48 H48B 0.9800
C48 H48C 0.9800
C49 C51 1.528(4)
C49 C50 1.528(4)
C49 C52 1.536(4)
C50 H50A 0.9800
C50 H50B 0.9800
C50 H50C 0.9800
C51 H51A 0.9800
C51 H51B 0.9800
C51 H51C 0.9800
C52 H52A 0.9800
C52 H52B 0.9800
C52 H52C 0.9800
C53 C54 1.403(3)
C53 C58 1.411(3)
C54 C55 1.397(3)
C54 C59 1.507(3)
C55 C56 1.385(4)
C55 H55 0.9500
C56 C57 1.375(4)
C56 C60 1.523(4)
C57 C58 1.395(3)
C57 H57 0.9500
C58 C61 1.510(3)
C59 H59A 0.9800
C59 H59B 0.9800
C59 H59C 0.9800
C60 H60A 0.9800
C60 H60B 0.9800
C60 H60C 0.9800
C61 H61A 0.9800
C61 H61B 0.9800
C61 H61C 0.9800
C62 O5 1.441(2)
C62 H62A 0.9800
C62 H62B 0.9800
C62 H62C 0.9800
C63 C65 1.519(4)
C63 C64 1.524(4)
C63 C66 1.527(4)
C64 H64A 0.9800
C64 H64B 0.9800
C64 H64C 0.9800
C65 H65A 0.9800
C65 H65B 0.9800
C65 H65C 0.9800
C66 H66A 0.9800
C66 H66B 0.9800
C66 H66C 0.9800
C67 Cl2 1.741(3)
C67 Cl3 1.746(4)
C67 Cl1 1.760(4)
C67 H67 1.0000
C68 O7 1.393(16)
C68 H68A 0.9800
C68 H68B 0.9800
C68 H68C 0.9800
O7 H7O 0.8400

loop_
_geom_hbond_atom_site_label_D
_geom_hbond_atom_site_label_H
_geom_hbond_atom_site_label_A
_geom_hbond_distance_DH
_geom_hbond_distance_HA
_geom_hbond_distance_DA
_geom_hbond_angle_DHA
O7 H7O O3 0.84 2.00 2.780(9) 154.0
